data_7152220
loop_
_publ_author_name
'Ji, Cong-Bin'
'Liu, Yun-Lin'
'Zhao, Xiao-Li'
'Guo, Yin-Long'
'Wang, Hao-Yang'
'Zhou, Jian'

_publ_section_title
;
 Direct amination of \a-substituted nitroacetates using di-tert-butyl
 azodicarboxylate catalyzed by Hatakeyama's catalyst \b-ICD.
;
_journal_issue 6
_journal_name_full 'Organic &amp; biomolecular chemistry'
_journal_page_first 1158
_journal_page_last 1161
_journal_paper_doi 10.1039/c2ob06746c
_journal_volume 10
_journal_year 2012
_chemical_formula_sum 'C16 H29 N3 O8'
_chemical_formula_weight 391.42
_chemical_name_systematic
;
?
;
_space_group_IT_number 2
_symmetry_cell_setting triclinic
_symmetry_space_group_name_Hall '-P 1'
_symmetry_space_group_name_H-M 'P -1'
_atom_sites_solution_hydrogens geom
_atom_sites_solution_primary direct
_atom_sites_solution_secondary difmap
_audit_creation_method SHELXL-97
_cell_angle_alpha 86.696(2)
_cell_angle_beta 80.581(2)
_cell_angle_gamma 63.553(2)
_cell_formula_units_Z 2
_cell_length_a 9.2865(5)
_cell_length_b 10.1783(5)
_cell_length_c 12.8619(7)
_cell_measurement_temperature 173(2)
_cell_volume 1073.65(10)
_computing_structure_refinement 'SHELXL-97 (Sheldrick, 1997)'
_computing_structure_solution 'SHELXS-97 (Sheldrick, 1990)'
_diffrn_ambient_temperature 173(2)
_diffrn_measured_fraction_theta_full 0.992
_diffrn_measured_fraction_theta_max 0.992
_diffrn_radiation_monochromator graphite
_diffrn_radiation_source 'fine-focus sealed tube'
_diffrn_radiation_type MoK\a
_diffrn_radiation_wavelength 0.71073
_diffrn_reflns_av_R_equivalents 0.0298
_diffrn_reflns_av_sigmaI/netI 0.0317
_diffrn_reflns_limit_h_max 10
_diffrn_reflns_limit_h_min -11
_diffrn_reflns_limit_k_max 12
_diffrn_reflns_limit_k_min -12
_diffrn_reflns_limit_l_max 14
_diffrn_reflns_limit_l_min -15
_diffrn_reflns_number 12281
_diffrn_reflns_theta_full 25.00
_diffrn_reflns_theta_max 25.00
_diffrn_reflns_theta_min 1.61
_exptl_absorpt_coefficient_mu 0.097
_exptl_absorpt_correction_T_max 0.9837
_exptl_absorpt_correction_T_min 0.9641
_exptl_absorpt_correction_type multi-scan
_exptl_crystal_colour colorless
_exptl_crystal_density_diffrn 1.211
_exptl_crystal_density_method 'not measured'
_exptl_crystal_description block
_exptl_crystal_F_000 420
_exptl_crystal_size_max 0.38
_exptl_crystal_size_mid 0.19
_exptl_crystal_size_min 0.17
_refine_diff_density_max 0.185
_refine_diff_density_min -0.172
_refine_diff_density_rms 0.036
_refine_ls_extinction_method none
_refine_ls_goodness_of_fit_ref 1.027
_refine_ls_hydrogen_treatment mixed
_refine_ls_matrix_type full
_refine_ls_number_parameters 248
_refine_ls_number_reflns 3749
_refine_ls_number_restraints 0
_refine_ls_restrained_S_all 1.027
_refine_ls_R_factor_all 0.0599
_refine_ls_R_factor_gt 0.0390
_refine_ls_shift/su_max 0.000
_refine_ls_shift/su_mean 0.000
_refine_ls_structure_factor_coef Fsqd
_refine_ls_weighting_details 'calc w=1/[\s^2^(Fo^2^)+(0.0458P)^2^+0.4344P] where P=(Fo^2^+2Fc^2^)/3'
_refine_ls_weighting_scheme calc
_refine_ls_wR_factor_gt 0.0952
_refine_ls_wR_factor_ref 0.1107
_reflns_number_gt 2776
_reflns_number_total 3749
_reflns_threshold_expression >2sigma(I)
_cod_data_source_file c2ob06746c.txt
_cod_data_source_block z
_cod_depositor_comments
;
The following automatic conversions were performed:

'_symmetry_cell_setting' value 'Triclinic' changed to 'triclinic'
according to /home/saulius/struct/CIF-dictionaries/cif_core.dic
dictionary named 'cif_core.dic' version 2.4.1 from 2010-06-29.

Automatic conversion script
Id: cif_fix_values 1715 2011-07-08 13:25:40Z adriana 
;
_cod_original_sg_symbol_H-M P-1
_cod_database_code 7152220

loop_
_symmetry_equiv_pos_as_xyz
'x, y, z'
'-x, -y, -z'

loop_
_atom_site_label
_atom_site_type_symbol
_atom_site_fract_x
_atom_site_fract_y
_atom_site_fract_z
_atom_site_U_iso_or_equiv
_atom_site_adp_type
_atom_site_occupancy
_atom_site_symmetry_multiplicity
_atom_site_calc_flag
_atom_site_refinement_flags
O1 O 1.0090(2) -0.14303(17) 0.37544(13) 0.0613(5) Uani 1 1 d .
O2 O 1.10101(17) 0.01244(18) 0.39854(11) 0.0518(4) Uani 1 1 d .
O3 O 1.08091(15) 0.06520(16) 0.17532(10) 0.0425(4) Uani 1 1 d .
O4 O 0.82029(15) 0.20487(14) 0.15275(9) 0.0363(3) Uani 1 1 d .
O5 O 0.62185(15) -0.07266(14) 0.26740(10) 0.0364(3) Uani 1 1 d .
O6 O 0.86262(15) -0.09333(15) 0.17600(10) 0.0398(3) Uani 1 1 d .
O7 O 0.35837(15) 0.17935(14) 0.48000(11) 0.0431(4) Uani 1 1 d .
O8 O 0.44635(14) 0.27440(13) 0.33391(10) 0.0339(3) Uani 1 1 d .
N1 N 1.00414(19) -0.0217(2) 0.36865(12) 0.0397(4) Uani 1 1 d .
N2 N 0.73545(17) 0.05723(16) 0.31993(11) 0.0292(3) Uani 1 1 d .
N3 N 0.62452(17) 0.08408(17) 0.41264(12) 0.0289(4) Uani 1 1 d .
H3A H 0.637(2) 0.006(2) 0.4476(16) 0.035(5) Uiso 1 1 d .
C1 C 0.9382(2) 0.1164(2) 0.20540(14) 0.0322(4) Uani 1 1 d .
C2 C 0.8617(2) 0.1011(2) 0.31876(14) 0.0298(4) Uani 1 1 d .
C3 C 0.7501(2) -0.0447(2) 0.24693(14) 0.0309(4) Uani 1 1 d .
C4 C 0.8049(2) 0.2423(2) 0.38076(15) 0.0363(5) Uani 1 1 d .
H4A H 0.7151 0.3213 0.3509 0.054 Uiso 1 1 calc R
H4B H 0.8953 0.2684 0.3768 0.054 Uiso 1 1 calc R
H4C H 0.7676 0.2287 0.4546 0.054 Uiso 1 1 calc R
C5 C 0.8694(2) 0.2231(2) 0.04007(14) 0.0380(5) Uani 1 1 d .
H5A H 0.9720 0.1350 0.0128 0.046 Uiso 1 1 calc R
C6 C 0.7342(3) 0.2327(3) -0.01412(17) 0.0550(6) Uani 1 1 d .
H6A H 0.7232 0.1412 -0.0042 0.082 Uiso 1 1 calc R
H6B H 0.7588 0.2480 -0.0896 0.082 Uiso 1 1 calc R
H6C H 0.6322 0.3150 0.0159 0.082 Uiso 1 1 calc R
C7 C 0.8986(3) 0.3570(3) 0.02860(18) 0.0554(6) Uani 1 1 d .
H7A H 0.9896 0.3423 0.0648 0.083 Uiso 1 1 calc R
H7B H 0.8005 0.4422 0.0599 0.083 Uiso 1 1 calc R
H7C H 0.9250 0.3741 -0.0463 0.083 Uiso 1 1 calc R
C8 C 0.6208(2) -0.1989(2) 0.21634(16) 0.0393(5) Uani 1 1 d .
C9 C 0.6230(3) -0.1748(3) 0.09862(18) 0.0565(6) Uani 1 1 d .
H9A H 0.7284 -0.1794 0.0665 0.085 Uiso 1 1 calc R
H9B H 0.5359 -0.0783 0.0863 0.085 Uiso 1 1 calc R
H9C H 0.6062 -0.2513 0.0671 0.085 Uiso 1 1 calc R
C10 C 0.4605(3) -0.1936(3) 0.2691(2) 0.0569(6) Uani 1 1 d .
H10A H 0.4630 -0.2105 0.3447 0.085 Uiso 1 1 calc R
H10B H 0.4426 -0.2699 0.2381 0.085 Uiso 1 1 calc R
H10C H 0.3720 -0.0971 0.2586 0.085 Uiso 1 1 calc R
C11 C 0.7631(3) -0.3375(2) 0.24373(18) 0.0493(5) Uani 1 1 d .
H11A H 0.8652 -0.3381 0.2082 0.074 Uiso 1 1 calc R
H11B H 0.7544 -0.4233 0.2205 0.074 Uiso 1 1 calc R
H11C H 0.7617 -0.3406 0.3202 0.074 Uiso 1 1 calc R
C12 C 0.4644(2) 0.18050(19) 0.41197(14) 0.0290(4) Uani 1 1 d .
C13 C 0.2831(2) 0.3908(2) 0.32128(18) 0.0456(5) Uani 1 1 d .
C14 C 0.1786(3) 0.3209(4) 0.3005(3) 0.1013(13) Uani 1 1 d .
H14A H 0.2304 0.2570 0.2378 0.152 Uiso 1 1 calc R
H14B H 0.0717 0.3974 0.2889 0.152 Uiso 1 1 calc R
H14C H 0.1651 0.2626 0.3614 0.152 Uiso 1 1 calc R
C15 C 0.2166(5) 0.4918(3) 0.4156(3) 0.1145(14) Uani 1 1 d .
H15A H 0.1918 0.4402 0.4774 0.172 Uiso 1 1 calc R
H15B H 0.1170 0.5777 0.4027 0.172 Uiso 1 1 calc R
H15C H 0.2975 0.5236 0.4284 0.172 Uiso 1 1 calc R
C16 C 0.3204(3) 0.4690(3) 0.2258(2) 0.0737(8) Uani 1 1 d .
H16A H 0.3639 0.4022 0.1645 0.111 Uiso 1 1 calc R
H16B H 0.4012 0.5014 0.2379 0.111 Uiso 1 1 calc R
H16C H 0.2205 0.5544 0.2127 0.111 Uiso 1 1 calc R

loop_
_atom_site_aniso_label
_atom_site_aniso_U_11
_atom_site_aniso_U_22
_atom_site_aniso_U_33
_atom_site_aniso_U_23
_atom_site_aniso_U_13
_atom_site_aniso_U_12
O1 0.0753(12) 0.0394(9) 0.0599(11) 0.0067(8) -0.0287(9) -0.0118(8)
O2 0.0330(8) 0.0820(12) 0.0407(8) 0.0115(8) -0.0123(6) -0.0246(8)
O3 0.0278(8) 0.0632(9) 0.0345(8) 0.0027(7) 0.0011(6) -0.0206(7)
O4 0.0342(7) 0.0464(8) 0.0256(7) 0.0072(6) -0.0041(5) -0.0165(6)
O5 0.0292(7) 0.0379(7) 0.0432(8) -0.0077(6) 0.0007(6) -0.0168(6)
O6 0.0359(8) 0.0500(8) 0.0324(7) -0.0088(6) 0.0055(6) -0.0207(7)
O7 0.0310(7) 0.0371(8) 0.0456(8) 0.0107(6) 0.0092(6) -0.0074(6)
O8 0.0301(7) 0.0356(7) 0.0369(7) 0.0131(6) -0.0076(6) -0.0161(6)
N1 0.0338(9) 0.0484(11) 0.0273(9) 0.0028(7) -0.0034(7) -0.0103(8)
N2 0.0269(8) 0.0344(8) 0.0250(8) -0.0018(7) 0.0036(6) -0.0148(7)
N3 0.0267(8) 0.0297(8) 0.0247(8) 0.0041(7) 0.0018(6) -0.0100(7)
C1 0.0302(11) 0.0408(11) 0.0286(10) 0.0017(8) -0.0033(8) -0.0191(9)
C2 0.0243(9) 0.0361(10) 0.0269(10) 0.0044(8) -0.0045(7) -0.0117(8)
C3 0.0277(10) 0.0337(10) 0.0296(10) 0.0011(8) -0.0025(8) -0.0128(8)
C4 0.0344(10) 0.0429(11) 0.0351(11) -0.0018(9) -0.0026(8) -0.0208(9)
C5 0.0468(12) 0.0425(11) 0.0239(10) 0.0044(8) -0.0009(8) -0.0210(10)
C6 0.0658(15) 0.0691(16) 0.0374(12) 0.0089(11) -0.0168(11) -0.0344(13)
C7 0.0804(17) 0.0561(14) 0.0385(12) 0.0065(11) -0.0020(11) -0.0412(13)
C8 0.0402(11) 0.0380(11) 0.0435(12) -0.0066(9) -0.0081(9) -0.0191(9)
C9 0.0630(15) 0.0646(16) 0.0501(14) 0.0001(12) -0.0219(12) -0.0310(13)
C10 0.0473(13) 0.0599(15) 0.0739(17) -0.0077(13) -0.0045(12) -0.0335(12)
C11 0.0515(13) 0.0399(12) 0.0523(14) -0.0024(10) -0.0085(11) -0.0160(10)
C12 0.0304(10) 0.0270(9) 0.0284(10) 0.0021(8) -0.0007(8) -0.0132(8)
C13 0.0345(11) 0.0350(11) 0.0610(14) 0.0180(10) -0.0134(10) -0.0097(9)
C14 0.0625(18) 0.095(2) 0.176(4) 0.073(2) -0.075(2) -0.0503(17)
C15 0.138(3) 0.0439(16) 0.084(2) -0.0006(16) -0.002(2) 0.0240(18)
C16 0.0633(16) 0.0736(18) 0.086(2) 0.0512(16) -0.0331(15) -0.0305(14)

loop_
_atom_type_symbol
_atom_type_description
_atom_type_scat_dispersion_real
_atom_type_scat_dispersion_imag
_atom_type_scat_source
C C 0.0033 0.0016 'International Tables Vol C Tables 4.2.6.8 and 6.1.1.4'
H H 0.0000 0.0000 'International Tables Vol C Tables 4.2.6.8 and 6.1.1.4'
N N 0.0061 0.0033 'International Tables Vol C Tables 4.2.6.8 and 6.1.1.4'
O O 0.0106 0.0060 'International Tables Vol C Tables 4.2.6.8 and 6.1.1.4'

loop_
_geom_angle_atom_site_label_1
_geom_angle_atom_site_label_2
_geom_angle_atom_site_label_3
_geom_angle
C1 O4 C5 116.36(14)
C3 O5 C8 120.82(14)
C12 O8 C13 120.43(14)
O1 N1 O2 125.18(17)
O1 N1 C2 117.62(16)
O2 N1 C2 117.19(17)
C3 N2 N3 119.53(14)
C3 N2 C2 120.65(14)
N3 N2 C2 117.06(14)
C12 N3 N2 119.39(14)
C12 N3 H3A 113.0(13)
N2 N3 H3A 113.5(13)
O3 C1 O4 126.94(17)
O3 C1 C2 124.05(16)
O4 C1 C2 108.76(14)
N2 C2 C4 112.59(14)
N2 C2 C1 112.05(15)
C4 C2 C1 109.70(15)
N2 C2 N1 109.18(14)
C4 C2 N1 107.94(15)
C1 C2 N1 105.01(13)
O6 C3 O5 128.02(18)
O6 C3 N2 122.66(16)
O5 C3 N2 109.30(15)
C2 C4 H4A 109.5
C2 C4 H4B 109.5
H4A C4 H4B 109.5
C2 C4 H4C 109.5
H4A C4 H4C 109.5
H4B C4 H4C 109.5
O4 C5 C6 105.83(15)
O4 C5 C7 108.45(16)
C6 C5 C7 113.99(19)
O4 C5 H5A 109.5
C6 C5 H5A 109.5
C7 C5 H5A 109.5
C5 C6 H6A 109.5
C5 C6 H6B 109.5
H6A C6 H6B 109.5
C5 C6 H6C 109.5
H6A C6 H6C 109.5
H6B C6 H6C 109.5
C5 C7 H7A 109.5
C5 C7 H7B 109.5
H7A C7 H7B 109.5
C5 C7 H7C 109.5
H7A C7 H7C 109.5
H7B C7 H7C 109.5
O5 C8 C10 101.85(16)
O5 C8 C11 108.25(16)
C10 C8 C11 111.26(18)
O5 C8 C9 110.04(16)
C10 C8 C9 111.23(18)
C11 C8 C9 113.53(18)
C8 C9 H9A 109.5
C8 C9 H9B 109.5
H9A C9 H9B 109.5
C8 C9 H9C 109.5
H9A C9 H9C 109.5
H9B C9 H9C 109.5
C8 C10 H10A 109.5
C8 C10 H10B 109.5
H10A C10 H10B 109.5
C8 C10 H10C 109.5
H10A C10 H10C 109.5
H10B C10 H10C 109.5
C8 C11 H11A 109.5
C8 C11 H11B 109.5
H11A C11 H11B 109.5
C8 C11 H11C 109.5
H11A C11 H11C 109.5
H11B C11 H11C 109.5
O7 C12 O8 126.71(16)
O7 C12 N3 121.28(16)
O8 C12 N3 111.90(14)
O8 C13 C14 109.02(18)
O8 C13 C15 109.1(2)
C14 C13 C15 114.6(3)
O8 C13 C16 102.14(16)
C14 C13 C16 111.1(2)
C15 C13 C16 110.0(2)
C13 C14 H14A 109.5
C13 C14 H14B 109.5
H14A C14 H14B 109.5
C13 C14 H14C 109.5
H14A C14 H14C 109.5
H14B C14 H14C 109.5
C13 C15 H15A 109.5
C13 C15 H15B 109.5
H15A C15 H15B 109.5
C13 C15 H15C 109.5
H15A C15 H15C 109.5
H15B C15 H15C 109.5
C13 C16 H16A 109.5
C13 C16 H16B 109.5
H16A C16 H16B 109.5
C13 C16 H16C 109.5
H16A C16 H16C 109.5
H16B C16 H16C 109.5

loop_
_geom_bond_atom_site_label_1
_geom_bond_atom_site_label_2
_geom_bond_distance
O1 N1 1.214(2)
O2 N1 1.218(2)
O3 C1 1.191(2)
O4 C1 1.328(2)
O4 C5 1.473(2)
O5 C3 1.327(2)
O5 C8 1.481(2)
O6 C3 1.203(2)
O7 C12 1.209(2)
O8 C12 1.323(2)
O8 C13 1.478(2)
N1 C2 1.561(2)
N2 C3 1.386(2)
N2 N3 1.3938(19)
N2 C2 1.426(2)
N3 C12 1.371(2)
N3 H3A 0.86(2)
C1 C2 1.545(2)
C2 C4 1.517(3)
C4 H4A 0.9800
C4 H4B 0.9800
C4 H4C 0.9800
C5 C6 1.497(3)
C5 C7 1.499(3)
C5 H5A 1.0000
C6 H6A 0.9800
C6 H6B 0.9800
C6 H6C 0.9800
C7 H7A 0.9800
C7 H7B 0.9800
C7 H7C 0.9800
C8 C10 1.510(3)
C8 C11 1.515(3)
C8 C9 1.518(3)
C9 H9A 0.9800
C9 H9B 0.9800
C9 H9C 0.9800
C10 H10A 0.9800
C10 H10B 0.9800
C10 H10C 0.9800
C11 H11A 0.9800
C11 H11B 0.9800
C11 H11C 0.9800
C13 C14 1.497(3)
C13 C15 1.498(4)
C13 C16 1.502(3)
C14 H14A 0.9800
C14 H14B 0.9800
C14 H14C 0.9800
C15 H15A 0.9800
C15 H15B 0.9800
C15 H15C 0.9800
C16 H16A 0.9800
C16 H16B 0.9800
C16 H16C 0.9800

loop_
_geom_torsion_atom_site_label_1
_geom_torsion_atom_site_label_2
_geom_torsion_atom_site_label_3
_geom_torsion_atom_site_label_4
_geom_torsion
C3 N2 N3 C12 -83.2(2)
C2 N2 N3 C12 115.46(18)
C5 O4 C1 O3 10.3(3)
C5 O4 C1 C2 -175.30(14)
C3 N2 C2 C4 162.95(15)
N3 N2 C2 C4 -36.0(2)
C3 N2 C2 C1 38.7(2)
N3 N2 C2 C1 -160.21(15)
C3 N2 C2 N1 -77.18(19)
N3 N2 C2 N1 83.89(18)
O3 C1 C2 N2 -132.13(19)
O4 C1 C2 N2 53.3(2)
O3 C1 C2 C4 102.1(2)
O4 C1 C2 C4 -72.53(18)
O3 C1 C2 N1 -13.7(2)
O4 C1 C2 N1 171.70(15)
O1 N1 C2 N2 17.9(2)
O2 N1 C2 N2 -161.52(15)
O1 N1 C2 C4 140.58(17)
O2 N1 C2 C4 -38.8(2)
O1 N1 C2 C1 -102.44(18)
O2 N1 C2 C1 78.16(19)
C8 O5 C3 O6 14.6(3)
C8 O5 C3 N2 -167.33(14)
N3 N2 C3 O6 -165.54(16)
C2 N2 C3 O6 -4.9(3)
N3 N2 C3 O5 16.3(2)
C2 N2 C3 O5 176.88(14)
C1 O4 C5 C6 142.89(18)
C1 O4 C5 C7 -94.4(2)
C3 O5 C8 C10 175.68(17)
C3 O5 C8 C11 58.3(2)
C3 O5 C8 C9 -66.3(2)
C13 O8 C12 O7 -1.8(3)
C13 O8 C12 N3 -178.07(16)
N2 N3 C12 O7 160.63(17)
N2 N3 C12 O8 -22.9(2)
C12 O8 C13 C14 -62.6(3)
C12 O8 C13 C15 63.3(3)
C12 O8 C13 C16 179.75(19)
